data_4104123
loop_
_publ_author_name
'Fernando J. Uribe-Romo'
'Joseph R. Hunt'
'Hiroyasu Furukawa'
'Cornelius Kl\"ock'
'Michael O'Keeffe'
'Omar M. Yaghi'

_publ_section_title
;
 A Crystalline Imine-Linked 3-D Porous Covalent Organic Framework
;
_journal_name_full 'Journal of the American Chemical Society'
_journal_page_first 4570
_journal_page_last 4571
_journal_paper_doi 10.1021/ja8096256
_journal_volume 131
_journal_year 2009
_chemical_formula_sum 'C41 H28 N4'
_chemical_formula_weight 576.70
_space_group_IT_number 88
_symmetry_cell_setting tetragonal
_symmetry_space_group_name_Hall '-I 4ad'
_symmetry_space_group_name_H-M 'I 41/a :2'
_audit_author_name Fernando
_audit_creation_date 2008-11-12T16:50
_audit_creation_method 'from EXP file using GSAS2CIF'
_audit_update_record ' 2008-11-12T16:50  Initial CIF as created by GSAS2CIF'
_cell_angle_alpha 90.0
_cell_angle_beta 90.0
_cell_angle_gamma 90.0
_cell_formula_units_Z 4
_cell_length_a 28.127(13)
_cell_length_b 28.127
_cell_length_c 8.8790(26)
_cell_measurement_temperature 298
_cell_volume 7024(4)
_computing_structure_refinement GSAS
_diffrn_radiation_polarisn_ratio 0.5
_diffrn_radiation_probe x-ray
_exptl_absorpt_correction_T_max 1.00000
_exptl_absorpt_correction_T_min 1.00000
_exptl_absorpt_process_details
;   GSAS Absorption/surface roughness correction: function number 0
 No correction is applied.
;
_pd_block_id 2008-11-12T16:50|J1|Fernando|d8
_pd_calc_method 'Rietveld Refinement'
_pd_meas_2theta_range_inc 0.021
_pd_meas_2theta_range_max 49.993
_pd_meas_2theta_range_min 1.0
_pd_phase_name 'from C:/fernando/dia-c5/COF-300_diac5_I41a_1.cel'
_pd_proc_2theta_range_inc 0.021
_pd_proc_2theta_range_max 49.95729
_pd_proc_2theta_range_min 0.96429
_pd_proc_info_datetime 2008-11-12T16:50:21
_pd_proc_ls_background_function
;   GSAS Background function number 1 with  6 terms.
 Shifted Chebyshev function of 1st kind
      1:    1899.19     2:   -1034.26     3:    323.806     4:   -336.616    
      5:    178.423     6:    79.5908    
;
_pd_proc_ls_peak_cutoff 0.01000
_pd_proc_ls_profile_function
;
 CW Profile function number 2 with  18 terms
 Profile coefficients for Simpson's rule integration of pseudovoigt function
 C.J. Howard (1982). J. Appl. Cryst.,15,615-620.
 P. Thompson, D.E. Cox & J.B. Hastings (1987). J. Appl. Cryst.,20,79-83.
 Peak tails are ignored  where the intensity is below 0.0100 times the peak
   Aniso. broadening axis   0.0   0.0   1.0
;
_pd_proc_ls_prof_R_factor 0.1207
_pd_proc_ls_prof_wR_expected 0.0164
_pd_proc_ls_prof_wR_factor 0.1951
_refine_ls_goodness_of_fit_all 11.91
_refine_ls_matrix_type full
_refine_ls_number_parameters 5
_refine_ls_number_restraints 0
_refine_ls_R_Fsqd_factor 11.91
_refine_ls_shift/su_max 0.00
_refine_ls_shift/su_mean 0.00
_reflns_d_resolution_high 2.719
_reflns_d_resolution_low 14.063
_reflns_limit_h_max 10
_reflns_limit_h_min 0
_reflns_limit_k_max 10
_reflns_limit_k_min 1
_reflns_limit_l_max 3
_reflns_limit_l_min 0
_reflns_number_total 182
_cod_data_source_file ja8096256_si_002.cif
_cod_data_source_block J1_publ
_cod_depositor_comments
;
The following automatic conversions were performed:

'_geom_bond_publ_flag' value 'N' changed to 'n' according to the
built-in table from CIF Core dictionary named 'cif_core.dic' version
2.4.1 from 2010-06-29 (57 times).

'_geom_angle_publ_flag' value 'N'
changed to 'n' according to the built-in table from CIF Core
dictionary named 'cif_core.dic' version 2.4.1 from 2010-06-29 (37
times).

Automatic conversion script
Id: cif_fix_values 1715 2011-07-08 13:25:40Z adriana 

 Adding Fobs data.
;
_cod_original_cell_volume 7024(8)
_cod_original_sg_symbol_H-M 'I 41/a'
_cod_database_code 4104123
_cod_database_fobs_code 4104123
_gsas_exptl_extinct_corr_t_min 1.00000
_gsas_exptl_extinct_corr_t_max 1.00000

loop_
_symmetry_equiv_pos_site_id
_symmetry_equiv_pos_as_xyz
1 +x,+y,+z
2 -y+3/4,+x+1/4,+z+1/4
3 -x+1/2,-y,+z+1/2
4 +y+3/4,-x+3/4,+z+3/4
-1 -x,-y,-z
-2 +y+1/4,-x+3/4,-z+3/4
-3 +x+1/2,+y,-z+1/2
-4 -y+1/4,+x+1/4,-z+1/4
101 +x+1/2,+y+1/2,+z+1/2
102 -y+1/4,+x+3/4,+z+3/4
103 -x,-y+1/2,+z
104 +y+1/4,-x+1/4,+z+1/4
-101 -x+1/2,-y+1/2,-z+1/2
-102 +y+3/4,-x+1/4,-z+1/4
-103 +x,+y+1/2,-z
-104 -y+3/4,+x+3/4,-z+3/4

loop_
_atom_site_type_symbol
_atom_site_label
_atom_site_fract_x
_atom_site_fract_y
_atom_site_fract_z
_atom_site_occupancy
_atom_site_thermal_displace_type
_atom_site_U_iso_or_equiv
_atom_site_symmetry_multiplicity
C C1 0.0 0.25 0.125 1.0 Uiso 0.025 4
C C2 0.4618 0.4699 2.0249 1.0 Uiso 0.025 16
C C3 0.4937 0.4587 1.9228 1.0 Uiso 0.025 16
C C4 0.4864 0.418 1.8469 1.0 Uiso 0.025 16
C C5 0.532 0.4893 1.8987 1.0 Uiso 0.025 16
N N6 0.5167 0.406 1.7484 1.0 Uiso 0.025 16
C C7 0.5119 0.3667 1.6592 1.0 Uiso 0.025 16
C C8 0.5513 0.3529 1.5852 1.0 Uiso 0.025 16
C C9 0.5482 0.3158 1.4939 1.0 Uiso 0.025 16
C C10 0.5047 0.2927 1.4704 1.0 Uiso 0.025 16
C C11 0.4657 0.3057 1.5498 1.0 Uiso 0.025 16
C C12 0.4689 0.3426 1.6412 1.0 Uiso 0.025 16
H H13 0.4318 0.4471 2.0459 1.0 Uiso 0.025 16
H H14 0.4563 0.3957 1.8689 1.0 Uiso 0.025 16
H H15 0.5574 0.4819 1.8208 1.0 Uiso 0.025 16
H H16 0.5849 0.3706 1.5996 1.0 Uiso 0.025 16
H H17 0.5803 0.3052 1.4444 1.0 Uiso 0.025 16
H H18 0.4322 0.2874 1.5396 1.0 Uiso 0.025 16
H H19 0.4374 0.3527 1.6957 1.0 Uiso 0.025 16

loop_
_atom_type_symbol
_atom_type_number_in_cell
_atom_type_scat_dispersion_real
_atom_type_scat_dispersion_imag
_atom_type_scat_Cromer_Mann_a1
_atom_type_scat_Cromer_Mann_a2
_atom_type_scat_Cromer_Mann_a3
_atom_type_scat_Cromer_Mann_a4
_atom_type_scat_Cromer_Mann_b1
_atom_type_scat_Cromer_Mann_b2
_atom_type_scat_Cromer_Mann_b3
_atom_type_scat_Cromer_Mann_b4
_atom_type_scat_Cromer_Mann_c
_atom_type_scat_source
C 164.0 0.000 0.000 2.31000 20.8439 1.02000 10.2075 1.58860 0.56870 0.86500 51.6512 0.21560 International_Tables_Vol_C
N 16.0 0.000 0.000 12.2126 0.00570 3.13220 9.89330 2.01250 28.9975 1.16630 0.58260 -11.529 International_Tables_Vol_C
H 112.0 0.000 0.000 0.49300 10.5109 0.32291 26.1257 0.14019 3.14236 0.04081 57.7997 0.00304 International_Tables_Vol_C

loop_
_diffrn_radiation_wavelength
_diffrn_radiation_wavelength_wt
_diffrn_radiation_type
_diffrn_radiation_wavelength_id
1.540590 1.000 K\a~1~ 1
1.544390 0.500 K\a~2~ 2

loop_
_geom_angle_atom_site_label_1
_geom_angle_atom_site_label_2
_geom_angle_atom_site_label_3
_geom_angle
_geom_angle_site_symmetry_1
_geom_angle_site_symmetry_3
_geom_angle_publ_flag
C10 C1 C10 109.240(15) 4_453 -3_335 n
C10 C1 C10 109.935(30) 4_453 102_221 n
C10 C1 C10 109.240(15) 4_453 -101_334 n
C10 C1 C10 109.240(15) -3_335 102_221 n
C10 C1 C10 109.935(30) -3_335 -101_334 n
C10 C1 C10 109.240(15) 102_221 -101_334 n
C3 C2 C5 117.661(13) 1_555 -1_669 n
C3 C2 H13 120.8084(7) 1_555 1_555 n
C5 C2 H13 121.530(12) -1_669 1_555 n
C2 C3 C4 116.477(13) 1_555 1_555 n
C2 C3 C5 119.0228(11) 1_555 1_555 n
C4 C3 C5 124.496(12) 1_555 1_555 n
C3 C4 N6 118.049(13) 1_555 1_555 n
C3 C4 H14 121.855(12) 1_555 1_555 n
N6 C4 H14 120.08930(10) 1_555 1_555 n
C2 C5 C3 123.316(12) -1_669 1_555 n
C2 C5 H15 115.289(13) -1_669 1_555 n
C3 C5 H15 121.3950(17) 1_555 1_555 n
C4 N6 C7 123.307(13) 1_555 1_555 n
N6 C7 C8 115.785(11) 1_555 1_555 n
N6 C7 C12 123.0158(22) 1_555 1_555 n
C8 C7 C12 121.178(9) 1_555 1_555 n
C7 C8 C9 118.165(11) 1_555 1_555 n
C7 C8 H16 122.140(9) 1_555 1_555 n
C9 C8 H16 119.6864(17) 1_555 1_555 n
C8 C9 C10 120.9392(8) 1_555 1_555 n
C8 C9 H17 115.112(10) 1_555 1_555 n
C10 C9 H17 123.936(9) 1_555 1_555 n
C1 C10 C9 122.7660(7) 2_556 1_555 n
C1 C10 C11 116.489(12) 2_556 1_555 n
C9 C10 C11 120.308(11) 1_555 1_555 n
C10 C11 C12 118.484(12) 1_555 1_555 n
C10 C11 H18 122.384(9) 1_555 1_555 n
C12 C11 H18 119.1241(30) 1_555 1_555 n
C7 C12 C11 120.7414(22) 1_555 1_555 n
C7 C12 H19 123.210(9) 1_555 1_555 n
C11 C12 H19 116.032(11) 1_555 1_555 n

loop_
_geom_bond_atom_site_label_1
_geom_bond_atom_site_label_2
_geom_bond_distance
_geom_bond_site_symmetry_2
_geom_bond_publ_flag
C1 C10 1.4756(5) 4_453 n
C1 C10 1.4756(5) -3_456 n
C1 C10 1.4756(5) 102_543 n
C1 C10 1.4756(5) -101_445 n
C2 C3 1.3138(4) 1_555 n
C2 C5 1.3444(5) -1_669 n
C2 H13 1.0761(5) 1_555 n
C2 H15 2.0016(6) -1_669 n
C3 C2 1.3138(4) 1_555 n
C3 C4 1.3442(5) 1_555 n
C3 C5 1.3954(6) 1_555 n
C3 H13 2.0814(7) 1_555 n
C4 C3 1.3442(5) 1_555 n
C4 N6 1.2669(4) 1_555 n
C4 H14 1.0716(5) 1_555 n
C5 C2 1.3444(5) -1_669 n
C5 C3 1.3954(6) 1_555 n
C5 H15 1.01593(29) 1_555 n
N6 C4 1.2669(4) 1_555 n
N6 C7 1.3665(4) 1_555 n
N6 H14 2.0285(7) 1_555 n
C7 N6 1.3665(4) 1_555 n
C7 C8 1.3455(5) 1_555 n
C7 C12 1.3956(6) 1_555 n
C8 C7 1.3455(5) 1_555 n
C8 C9 1.3242(4) 1_555 n
C8 H16 1.0758(5) 1_555 n
C8 H17 2.0070(6) 1_555 n
C9 C8 1.3242(4) 1_555 n
C9 C10 1.4009(6) 1_555 n
C9 H16 2.0789(8) 1_555 n
C9 H17 1.0475(4) 1_555 n
C10 C1 1.4756(5) 2_556 n
C10 C9 1.4009(6) 1_555 n
C10 C11 1.3542(5) 1_555 n
C11 C10 1.3542(5) 1_555 n
C11 C12 1.3206(4) 1_555 n
C11 H18 1.0775(5) 1_555 n
C11 H19 2.0148(6) 1_555 n
C12 C7 1.3956(6) 1_555 n
C12 C11 1.3206(4) 1_555 n
C12 H18 2.0712(8) 1_555 n
C12 H19 1.0487(4) 1_555 n
H13 C2 1.0761(5) 1_555 n
H13 C3 2.0814(7) 1_555 n
H14 C4 1.0716(5) 1_555 n
H14 N6 2.0285(7) 1_555 n
H15 C2 2.0016(6) -1_669 n
H15 C5 1.01593(29) 1_555 n
H16 C8 1.0758(5) 1_555 n
H16 C9 2.0789(8) 1_555 n
H17 C8 2.0070(6) 1_555 n
H17 C9 1.0475(4) 1_555 n
H18 C11 1.0775(5) 1_555 n
H18 C12 2.0712(8) 1_555 n
H19 C11 2.0148(6) 1_555 n
H19 C12 1.0487(4) 1_555 n
